data_4028406
loop_
_publ_author_name
'Vi Tuong Tran'
'K. A. Woerpel'

_publ_section_title
;
 Nucleophilic Addition to Silyl-Protected Five-Membered Ring Oxocarbenium
 Ions Governed by Stereoelectronic Effects
;
_journal_name_full 'Journal of Organic Chemistry'
_journal_page_first 6609
_journal_page_last 6621
_journal_paper_doi 10.1021/jo400945j
_journal_volume 78
_journal_year 2013
_chemical_formula_sum 'C26 H46 N4 O7 Si2'
_chemical_formula_weight 582.85
_chemical_name_systematic
; 
 ? 
;
_space_group_IT_number 14
_symmetry_cell_setting monoclinic
_symmetry_space_group_name_Hall '-P 2ybc'
_symmetry_space_group_name_H-M 'P 1 21/c 1'
_atom_sites_solution_hydrogens geom
_atom_sites_solution_primary direct
_atom_sites_solution_secondary difmap
_audit_creation_method SHELXL-97
_cell_angle_alpha 90.00
_cell_angle_beta 100.0940(10)
_cell_angle_gamma 90.00
_cell_formula_units_Z 4
_cell_length_a 24.0157(13)
_cell_length_b 8.1309(4)
_cell_length_c 16.5638(9)
_cell_measurement_reflns_used 9824
_cell_measurement_temperature 100(2)
_cell_measurement_theta_max 28.18
_cell_measurement_theta_min 2.58
_cell_volume 3184.3(3)
_computing_cell_refinement 'Bruker SAINT'
_computing_data_collection 'Bruker APEX2'
_computing_data_reduction 'Bruker SAINT'
_computing_molecular_graphics 'Bruker SHELXTL'
_computing_publication_material 'Bruker SHELXTL'
_computing_structure_refinement 'SHELXL-97 (Sheldrick, 2008)'
_computing_structure_solution 'SHELXS-97 (Sheldrick, 2008)'
_diffrn_ambient_temperature 100(2)
_diffrn_measured_fraction_theta_full 0.996
_diffrn_measured_fraction_theta_max 0.996
_diffrn_measurement_device_type 'Bruker APEX-II CCD'
_diffrn_measurement_method '\f and \w scans'
_diffrn_radiation_monochromator graphite
_diffrn_radiation_source 'fine-focus sealed tube'
_diffrn_radiation_type MoK\a
_diffrn_radiation_wavelength 0.71073
_diffrn_reflns_av_R_equivalents 0.0295
_diffrn_reflns_av_sigmaI/netI 0.0170
_diffrn_reflns_limit_h_max 31
_diffrn_reflns_limit_h_min -31
_diffrn_reflns_limit_k_max 10
_diffrn_reflns_limit_k_min -10
_diffrn_reflns_limit_l_max 21
_diffrn_reflns_limit_l_min -22
_diffrn_reflns_number 64142
_diffrn_reflns_theta_full 28.29
_diffrn_reflns_theta_max 28.29
_diffrn_reflns_theta_min 1.72
_exptl_absorpt_coefficient_mu 0.157
_exptl_absorpt_correction_T_max 0.9632
_exptl_absorpt_correction_T_min 0.9226
_exptl_absorpt_correction_type multi-scan
_exptl_absorpt_process_details SADABS
_exptl_crystal_colour yellow
_exptl_crystal_density_diffrn 1.216
_exptl_crystal_description block
_exptl_crystal_F_000 1256
_exptl_crystal_size_max 0.52
_exptl_crystal_size_mid 0.32
_exptl_crystal_size_min 0.24
_refine_diff_density_max 0.423
_refine_diff_density_min -0.243
_refine_diff_density_rms 0.046
_refine_ls_extinction_method none
_refine_ls_goodness_of_fit_ref 1.067
_refine_ls_hydrogen_treatment constr
_refine_ls_matrix_type full
_refine_ls_number_parameters 406
_refine_ls_number_reflns 7864
_refine_ls_number_restraints 40
_refine_ls_restrained_S_all 1.072
_refine_ls_R_factor_all 0.0511
_refine_ls_R_factor_gt 0.0436
_refine_ls_shift/su_max 0.001
_refine_ls_shift/su_mean 0.000
_refine_ls_structure_factor_coef Fsqd
_refine_ls_weighting_details 'calc w=1/[\s^2^(Fo^2^)+(0.0509P)^2^+1.8094P] where P=(Fo^2^+2Fc^2^)/3'
_refine_ls_weighting_scheme calc
_refine_ls_wR_factor_gt 0.1115
_refine_ls_wR_factor_ref 0.1167
_reflns_number_gt 6808
_reflns_number_total 7864
_reflns_threshold_expression >2sigma(I)
_cod_data_source_file jo400945j_si_003.cif
_cod_data_source_block 12kaw11h
_cod_original_sg_symbol_H-M 'P 21/c'
_cod_database_code 4028406

loop_
_symmetry_equiv_pos_as_xyz
'x, y, z'
'-x, y+1/2, -z+1/2'
'-x, -y, -z'
'x, -y-1/2, z-1/2'

loop_
_atom_site_label
_atom_site_type_symbol
_atom_site_fract_x
_atom_site_fract_y
_atom_site_fract_z
_atom_site_U_iso_or_equiv
_atom_site_adp_type
_atom_site_occupancy
_atom_site_symmetry_multiplicity
_atom_site_calc_flag
_atom_site_refinement_flags
_atom_site_disorder_assembly
_atom_site_disorder_group
Si1 Si 0.410536(17) 1.29799(5) 0.38936(3) 0.02623(10) Uani 1 1 d . . .
Si2 Si 0.259834(18) 0.93989(5) 0.57411(3) 0.02518(11) Uani 0.9506(10) 1 d PD A 1
Si2' Si 0.2892(3) 0.8990(10) 0.5457(5) 0.02518(11) Uani 0.0494(10) 1 d PD A 2
O1 O 0.18574(5) 1.03516(17) 0.28215(7) 0.0372(3) Uani 1 1 d . A .
O2 O 0.34369(5) 1.24388(15) 0.36302(8) 0.0376(3) Uani 1 1 d . A .
O3 O 0.23718(5) 0.93810(14) 0.47350(6) 0.0302(2) Uani 1 1 d D . .
O4 O -0.03068(5) 0.32640(15) 0.33996(7) 0.0338(3) Uani 1 1 d . . .
O5 O -0.07140(5) 0.16571(17) 0.41596(8) 0.0408(3) Uani 1 1 d . . .
O6 O 0.00653(6) 0.04552(17) 0.69013(8) 0.0441(3) Uani 1 1 d . . .
O7 O 0.08278(7) 0.16966(18) 0.74943(7) 0.0497(4) Uani 1 1 d . . .
N1 N 0.11061(6) 0.57676(17) 0.39960(8) 0.0284(3) Uani 1 1 d . . .
N2 N 0.06260(5) 0.48199(15) 0.40093(7) 0.0244(2) Uani 1 1 d . . .
H2N H 0.0353 0.4790 0.3579 0.029 Uiso 1 1 calc R . .
N3 N -0.03248(5) 0.25671(16) 0.40596(8) 0.0283(3) Uani 1 1 d . . .
N4 N 0.04621(7) 0.14157(18) 0.68927(8) 0.0361(3) Uani 1 1 d . . .
C1 C 0.22978(6) 1.0929(2) 0.34710(9) 0.0291(3) Uani 1 1 d . . .
H1 H 0.2644 1.0241 0.3483 0.035 Uiso 1 1 calc R A .
C2 C 0.20756(6) 1.0703(2) 0.42850(9) 0.0285(3) Uani 1 1 d . A .
H2 H 0.2121 1.1740 0.4614 0.034 Uiso 1 1 calc R . .
C3 C 0.14491(7) 1.0297(2) 0.40032(10) 0.0301(3) Uani 1 1 d . . .
H3A H 0.1311 0.9537 0.4391 0.036 Uiso 1 1 calc R A .
H3B H 0.1215 1.1308 0.3951 0.036 Uiso 1 1 calc R . .
C4 C 0.14368(7) 0.9482(2) 0.31701(9) 0.0302(3) Uani 1 1 d . A .
H4 H 0.1057 0.9655 0.2821 0.036 Uiso 1 1 calc R . .
C5 C 0.24289(7) 1.2691(2) 0.32698(11) 0.0340(3) Uani 1 1 d . A .
H5A H 0.2464 1.2755 0.2684 0.041 Uiso 1 1 calc R . .
H5B H 0.2107 1.3397 0.3350 0.041 Uiso 1 1 calc R . .
C6 C 0.29632(7) 1.3359(2) 0.37814(11) 0.0344(4) Uani 1 1 d . . .
H6A H 0.3011 1.4529 0.3643 0.041 Uiso 1 1 calc R A .
H6B H 0.2936 1.3290 0.4370 0.041 Uiso 1 1 calc R . .
C7 C 0.43394(8) 1.2918(3) 0.50242(11) 0.0448(4) Uani 1 1 d . . .
H7A H 0.4083 1.3586 0.5289 0.067 Uiso 1 1 calc R . .
H7B H 0.4724 1.3356 0.5163 0.067 Uiso 1 1 calc R . .
H7C H 0.4334 1.1779 0.5216 0.067 Uiso 1 1 calc R . .
C8 C 0.42040(8) 1.5107(2) 0.35262(12) 0.0405(4) Uani 1 1 d . . .
H8A H 0.4057 1.5174 0.2937 0.061 Uiso 1 1 calc R . .
H8B H 0.4608 1.5382 0.3630 0.061 Uiso 1 1 calc R . .
H8C H 0.3999 1.5884 0.3819 0.061 Uiso 1 1 calc R . .
C9 C 0.45040(6) 1.14284(19) 0.33740(10) 0.0287(3) Uani 1 1 d . . .
C10 C 0.51433(7) 1.1695(2) 0.36240(12) 0.0380(4) Uani 1 1 d . . .
H10A H 0.5251 1.1572 0.4219 0.057 Uiso 1 1 calc R . .
H10B H 0.5241 1.2804 0.3464 0.057 Uiso 1 1 calc R . .
H10C H 0.5346 1.0881 0.3349 0.057 Uiso 1 1 calc R . .
C11 C 0.43403(8) 1.1594(2) 0.24379(11) 0.0406(4) Uani 1 1 d . . .
H11A H 0.4539 1.0755 0.2172 0.061 Uiso 1 1 calc R . .
H11B H 0.4446 1.2689 0.2270 0.061 Uiso 1 1 calc R . .
H11C H 0.3931 1.1444 0.2275 0.061 Uiso 1 1 calc R . .
C12 C 0.43564(8) 0.9684(2) 0.36215(12) 0.0404(4) Uani 1 1 d . . .
H12A H 0.4563 0.8880 0.3347 0.061 Uiso 1 1 calc R . .
H12B H 0.3949 0.9501 0.3458 0.061 Uiso 1 1 calc R . .
H12C H 0.4463 0.9559 0.4217 0.061 Uiso 1 1 calc R . .
C13 C 0.31692(13) 1.0946(3) 0.60154(18) 0.0515(5) Uani 0.9506(10) 1 d PD A 1
H13A H 0.3486 1.0676 0.5738 0.077 Uiso 0.9506(10) 1 calc PR A 1
H13B H 0.3299 1.0938 0.6610 0.077 Uiso 0.9506(10) 1 calc PR A 1
H13C H 0.3024 1.2040 0.5843 0.077 Uiso 0.9506(10) 1 calc PR A 1
C14 C 0.20113(9) 0.9932(3) 0.62840(12) 0.0457(5) Uani 0.9506(10) 1 d PD A 1
H14A H 0.1883 1.1055 0.6140 0.069 Uiso 0.9506(10) 1 calc PR A 1
H14B H 0.2143 0.9858 0.6877 0.069 Uiso 0.9506(10) 1 calc PR A 1
H14C H 0.1697 0.9164 0.6122 0.069 Uiso 0.9506(10) 1 calc PR A 1
C15A C 0.28335(16) 0.7233(4) 0.6043(2) 0.0296(8) Uani 0.653(6) 1 d PD A 1
C16A C 0.32859(16) 0.6700(5) 0.5552(3) 0.0480(9) Uani 0.653(6) 1 d PDU A 1
H16A H 0.3388 0.5549 0.5676 0.072 Uiso 0.653(6) 1 calc PR A 1
H16B H 0.3622 0.7394 0.5701 0.072 Uiso 0.653(6) 1 calc PR A 1
H16C H 0.3138 0.6815 0.4965 0.072 Uiso 0.653(6) 1 calc PR A 1
C17A C 0.30727(19) 0.7106(6) 0.6963(3) 0.0450(10) Uani 0.653(6) 1 d PDU A 1
H17A H 0.3173 0.5961 0.7104 0.067 Uiso 0.653(6) 1 calc PR A 1
H17B H 0.2787 0.7480 0.7278 0.067 Uiso 0.653(6) 1 calc PR A 1
H17C H 0.3411 0.7798 0.7095 0.067 Uiso 0.653(6) 1 calc PR A 1
C18A C 0.23259(19) 0.6055(6) 0.5846(3) 0.0391(9) Uani 0.653(6) 1 d PDU A 1
H18A H 0.2173 0.6097 0.5258 0.059 Uiso 0.653(6) 1 calc PR A 1
H18B H 0.2032 0.6386 0.6156 0.059 Uiso 0.653(6) 1 calc PR A 1
H18C H 0.2449 0.4931 0.5999 0.059 Uiso 0.653(6) 1 calc PR A 1
C15B C 0.2943(4) 0.7295(9) 0.5850(5) 0.0296(8) Uani 0.298(6) 1 d PD A 1
C16B C 0.3356(4) 0.7093(12) 0.5253(6) 0.0480(9) Uani 0.298(6) 1 d PD A 1
H16D H 0.3548 0.6028 0.5345 0.072 Uiso 0.298(6) 1 calc PR A 1
H16E H 0.3638 0.7978 0.5341 0.072 Uiso 0.298(6) 1 calc PR A 1
H16F H 0.3149 0.7145 0.4689 0.072 Uiso 0.298(6) 1 calc PR A 1
C17B C 0.3259(4) 0.7155(13) 0.6738(5) 0.0450(10) Uani 0.298(6) 1 d PD A 1
H17D H 0.3394 0.6026 0.6844 0.067 Uiso 0.298(6) 1 calc PR A 1
H17E H 0.3001 0.7438 0.7116 0.067 Uiso 0.298(6) 1 calc PR A 1
H17F H 0.3581 0.7913 0.6822 0.067 Uiso 0.298(6) 1 calc PR A 1
C18B C 0.2476(4) 0.5965(16) 0.5712(8) 0.0391(9) Uani 0.298(6) 1 d PD A 1
H18D H 0.2248 0.6097 0.5164 0.059 Uiso 0.298(6) 1 calc PR A 1
H18E H 0.2234 0.6081 0.6127 0.059 Uiso 0.298(6) 1 calc PR A 1
H18F H 0.2651 0.4872 0.5758 0.059 Uiso 0.298(6) 1 calc PR A 1
C13' C 0.311(2) 1.087(3) 0.606(3) 0.0515(5) Uani 0.0494(10) 1 d PD A 2
H13D H 0.2785 1.1294 0.6291 0.077 Uiso 0.0494(10) 1 calc PR A 2
H13E H 0.3234 1.1706 0.5710 0.077 Uiso 0.0494(10) 1 calc PR A 2
H13F H 0.3418 1.0605 0.6513 0.077 Uiso 0.0494(10) 1 calc PR A 2
C14' C 0.3535(10) 0.799(4) 0.522(2) 0.0457(5) Uani 0.0494(10) 1 d PD A 2
H14D H 0.3801 0.8832 0.5100 0.069 Uiso 0.0494(10) 1 calc PR A 2
H14E H 0.3432 0.7275 0.4738 0.069 Uiso 0.0494(10) 1 calc PR A 2
H14F H 0.3712 0.7329 0.5689 0.069 Uiso 0.0494(10) 1 calc PR A 2
C15' C 0.2575(8) 0.755(3) 0.6143(12) 0.0296(8) Uani 0.0494(10) 1 d PD A 2
C16' C 0.1964(10) 0.810(5) 0.615(2) 0.0480(9) Uani 0.0494(10) 1 d PD A 2
H16G H 0.1743 0.7167 0.6298 0.072 Uiso 0.0494(10) 1 calc PR A 2
H16H H 0.1794 0.8507 0.5607 0.072 Uiso 0.0494(10) 1 calc PR A 2
H16I H 0.1964 0.8982 0.6556 0.072 Uiso 0.0494(10) 1 calc PR A 2
C17' C 0.2937(17) 0.749(6) 0.700(2) 0.0450(10) Uani 0.0494(10) 1 d PD A 2
H17G H 0.2807 0.8342 0.7347 0.067 Uiso 0.0494(10) 1 calc PR A 2
H17H H 0.3334 0.7688 0.6966 0.067 Uiso 0.0494(10) 1 calc PR A 2
H17I H 0.2900 0.6408 0.7249 0.067 Uiso 0.0494(10) 1 calc PR A 2
C18' C 0.2609(15) 0.597(4) 0.565(2) 0.0391(9) Uani 0.0494(10) 1 d PD A 2
H18G H 0.2399 0.5092 0.5871 0.059 Uiso 0.0494(10) 1 calc PR A 2
H18H H 0.3005 0.5641 0.5691 0.059 Uiso 0.0494(10) 1 calc PR A 2
H18I H 0.2443 0.6165 0.5075 0.059 Uiso 0.0494(10) 1 calc PR A 2
C19 C 0.15759(7) 0.7645(2) 0.32134(10) 0.0324(3) Uani 1 1 d . . .
H19A H 0.1694 0.7299 0.2695 0.039 Uiso 1 1 calc R A .
H19B H 0.1897 0.7446 0.3667 0.039 Uiso 1 1 calc R . .
C20 C 0.10822(7) 0.6637(2) 0.33483(9) 0.0297(3) Uani 1 1 d . A .
H20 H 0.0746 0.6641 0.2949 0.036 Uiso 1 1 calc R . .
C21 C 0.05832(6) 0.39500(17) 0.46861(8) 0.0223(3) Uani 1 1 d . . .
C22 C 0.01323(6) 0.28523(18) 0.47385(9) 0.0234(3) Uani 1 1 d . . .
C23 C 0.00957(7) 0.20181(18) 0.54611(9) 0.0268(3) Uani 1 1 d . . .
H23 H -0.0209 0.1286 0.5486 0.032 Uiso 1 1 calc R . .
C24 C 0.05067(7) 0.22705(19) 0.61353(9) 0.0278(3) Uani 1 1 d . . .
C25 C 0.09607(7) 0.3327(2) 0.61187(9) 0.0287(3) Uani 1 1 d . . .
H25 H 0.1241 0.3475 0.6594 0.034 Uiso 1 1 calc R . .
C26 C 0.09984(6) 0.41501(19) 0.54076(9) 0.0268(3) Uani 1 1 d . . .
H26 H 0.1308 0.4870 0.5396 0.032 Uiso 1 1 calc R . .

loop_
_atom_site_aniso_label
_atom_site_aniso_U_11
_atom_site_aniso_U_22
_atom_site_aniso_U_33
_atom_site_aniso_U_23
_atom_site_aniso_U_13
_atom_site_aniso_U_12
Si1 0.02296(19) 0.0245(2) 0.0303(2) -0.00033(16) 0.00202(15) -0.00464(15)
Si2 0.0226(2) 0.0261(2) 0.0251(2) -0.00030(16) -0.00076(15) -0.00270(16)
Si2' 0.0226(2) 0.0261(2) 0.0251(2) -0.00030(16) -0.00076(15) -0.00270(16)
O1 0.0351(6) 0.0512(7) 0.0239(5) 0.0040(5) 0.0016(4) -0.0190(5)
O2 0.0231(5) 0.0311(6) 0.0569(8) -0.0083(5) 0.0021(5) -0.0039(5)
O3 0.0347(6) 0.0303(6) 0.0242(5) 0.0002(4) 0.0016(4) 0.0021(5)
O4 0.0367(6) 0.0376(6) 0.0244(5) 0.0014(5) -0.0021(4) -0.0039(5)
O5 0.0335(6) 0.0467(7) 0.0411(7) 0.0000(6) 0.0034(5) -0.0128(5)
O6 0.0561(8) 0.0432(7) 0.0380(7) 0.0120(6) 0.0224(6) 0.0045(6)
O7 0.0730(10) 0.0523(8) 0.0223(6) 0.0093(5) 0.0040(6) 0.0012(7)
N1 0.0312(6) 0.0313(7) 0.0225(6) -0.0039(5) 0.0043(5) -0.0051(5)
N2 0.0279(6) 0.0263(6) 0.0179(5) -0.0008(4) 0.0013(4) -0.0021(5)
N3 0.0295(6) 0.0278(6) 0.0269(6) -0.0023(5) 0.0030(5) -0.0002(5)
N4 0.0525(9) 0.0325(7) 0.0259(7) 0.0058(5) 0.0141(6) 0.0103(7)
C1 0.0259(7) 0.0337(8) 0.0269(7) 0.0020(6) 0.0026(6) -0.0066(6)
C2 0.0299(7) 0.0296(8) 0.0254(7) -0.0003(6) 0.0028(6) -0.0014(6)
C3 0.0280(7) 0.0323(8) 0.0301(8) -0.0015(6) 0.0053(6) -0.0026(6)
C4 0.0283(7) 0.0358(8) 0.0256(7) 0.0019(6) 0.0024(6) -0.0074(6)
C5 0.0272(7) 0.0369(9) 0.0363(8) 0.0084(7) 0.0008(6) -0.0034(6)
C6 0.0277(7) 0.0285(8) 0.0464(10) 0.0024(7) 0.0043(7) -0.0028(6)
C7 0.0410(9) 0.0608(12) 0.0329(9) -0.0041(8) 0.0069(7) 0.0008(9)
C8 0.0399(9) 0.0264(8) 0.0549(11) 0.0014(7) 0.0073(8) -0.0049(7)
C9 0.0285(7) 0.0261(7) 0.0304(7) 0.0027(6) 0.0022(6) 0.0004(6)
C10 0.0276(8) 0.0417(10) 0.0445(10) 0.0024(8) 0.0058(7) 0.0020(7)
C11 0.0462(10) 0.0427(10) 0.0319(8) -0.0013(7) 0.0043(7) 0.0053(8)
C12 0.0426(9) 0.0250(8) 0.0510(11) 0.0027(7) 0.0009(8) 0.0001(7)
C13 0.0506(13) 0.0450(11) 0.0536(12) 0.0016(9) -0.0054(9) -0.0221(9)
C14 0.0407(10) 0.0664(14) 0.0306(9) -0.0071(9) 0.0082(8) 0.0008(10)
C15A 0.0242(17) 0.0324(10) 0.0297(19) 0.0001(11) -0.0022(12) 0.0009(10)
C16A 0.0359(13) 0.0446(18) 0.063(2) -0.0029(15) 0.0060(15) 0.0094(13)
C17A 0.044(2) 0.0431(15) 0.0401(18) 0.0089(14) -0.0124(14) 0.0006(16)
C18A 0.040(2) 0.0332(11) 0.0401(18) 0.0064(11) -0.0040(14) -0.0088(16)
C15B 0.0242(17) 0.0324(10) 0.0297(19) 0.0001(11) -0.0022(12) 0.0009(10)
C16B 0.0359(13) 0.0446(18) 0.063(2) -0.0029(15) 0.0060(15) 0.0094(13)
C17B 0.044(2) 0.0431(15) 0.0401(18) 0.0089(14) -0.0124(14) 0.0006(16)
C18B 0.040(2) 0.0332(11) 0.0401(18) 0.0064(11) -0.0040(14) -0.0088(16)
C13' 0.0506(13) 0.0450(11) 0.0536(12) 0.0016(9) -0.0054(9) -0.0221(9)
C14' 0.0407(10) 0.0664(14) 0.0306(9) -0.0071(9) 0.0082(8) 0.0008(10)
C15' 0.0242(17) 0.0324(10) 0.0297(19) 0.0001(11) -0.0022(12) 0.0009(10)
C16' 0.0359(13) 0.0446(18) 0.063(2) -0.0029(15) 0.0060(15) 0.0094(13)
C17' 0.044(2) 0.0431(15) 0.0401(18) 0.0089(14) -0.0124(14) 0.0006(16)
C18' 0.040(2) 0.0332(11) 0.0401(18) 0.0064(11) -0.0040(14) -0.0088(16)
C19 0.0333(8) 0.0365(9) 0.0285(8) -0.0045(6) 0.0083(6) -0.0042(7)
C20 0.0341(8) 0.0304(8) 0.0234(7) -0.0032(6) 0.0018(6) -0.0031(6)
C21 0.0274(7) 0.0209(6) 0.0193(6) -0.0014(5) 0.0056(5) 0.0047(5)
C22 0.0259(7) 0.0223(7) 0.0218(6) -0.0015(5) 0.0040(5) 0.0043(5)
C23 0.0323(7) 0.0243(7) 0.0260(7) -0.0008(6) 0.0108(6) 0.0040(6)
C24 0.0386(8) 0.0268(7) 0.0195(7) 0.0033(5) 0.0094(6) 0.0090(6)
C25 0.0345(8) 0.0319(8) 0.0190(6) -0.0011(6) 0.0030(5) 0.0068(6)
C26 0.0290(7) 0.0300(8) 0.0214(6) -0.0022(6) 0.0037(5) 0.0003(6)

loop_
_atom_type_symbol
_atom_type_description
_atom_type_scat_dispersion_real
_atom_type_scat_dispersion_imag
_atom_type_scat_source
C C 0.0033 0.0016 'International Tables Vol C Tables 4.2.6.8 and 6.1.1.4'
H H 0.0000 0.0000 'International Tables Vol C Tables 4.2.6.8 and 6.1.1.4'
N N 0.0061 0.0033 'International Tables Vol C Tables 4.2.6.8 and 6.1.1.4'
O O 0.0106 0.0060 'International Tables Vol C Tables 4.2.6.8 and 6.1.1.4'
Si Si 0.0817 0.0704 'International Tables Vol C Tables 4.2.6.8 and 6.1.1.4'

loop_
_geom_angle_atom_site_label_1
_geom_angle_atom_site_label_2
_geom_angle_atom_site_label_3
_geom_angle
O2 Si1 C7 111.59(8)
O2 Si1 C8 109.59(8)
C7 Si1 C8 108.73(10)
O2 Si1 C9 104.48(7)
C7 Si1 C9 110.76(8)
C8 Si1 C9 111.67(8)
O3 Si2 C14 110.25(8)
O3 Si2 C13 110.45(11)
C14 Si2 C13 108.36(12)
O3 Si2 C15A 106.73(12)
C14 Si2 C15A 107.88(15)
C13 Si2 C15A 113.13(16)
O3 Si2 C15B 98.6(3)
C14 Si2 C15B 121.5(3)
C13 Si2 C15B 107.2(3)
O3 Si2' C14' 119.9(13)
O3 Si2' C13' 110.4(18)
C14' Si2' C13' 108.3(8)
O3 Si2' C15' 103.3(8)
C14' Si2' C15' 107.2(7)
C13' Si2' C15' 106.9(8)
C4 O1 C1 109.57(11)
C6 O2 Si1 125.88(11)
C2 O3 Si2' 142.4(3)
C2 O3 Si2 124.35(10)
C20 N1 N2 113.87(13)
C21 N2 N1 119.32(12)
C21 N2 H2N 120.3
N1 N2 H2N 120.3
O5 N3 O4 122.73(13)
O5 N3 C22 118.99(13)
O4 N3 C22 118.28(13)
O7 N4 O6 123.49(14)
O7 N4 C24 117.42(15)
O6 N4 C24 119.09(15)
O1 C1 C5 107.21(13)
O1 C1 C2 106.88(12)
C5 C1 C2 114.91(14)
O1 C1 H1 109.2
C5 C1 H1 109.2
C2 C1 H1 109.2
O3 C2 C3 111.78(13)
O3 C2 C1 109.21(13)
C3 C2 C1 103.35(12)
O3 C2 H2 110.8
C3 C2 H2 110.8
C1 C2 H2 110.8
C4 C3 C2 103.38(12)
C4 C3 H3A 111.1
C2 C3 H3A 111.1
C4 C3 H3B 111.1
C2 C3 H3B 111.1
H3A C3 H3B 109.1
O1 C4 C3 104.27(12)
O1 C4 C19 109.68(13)
C3 C4 C19 114.34(13)
O1 C4 H4 109.5
C3 C4 H4 109.5
C19 C4 H4 109.5
C6 C5 C1 113.92(13)
C6 C5 H5A 108.8
C1 C5 H5A 108.8
C6 C5 H5B 108.8
C1 C5 H5B 108.8
H5A C5 H5B 107.7
O2 C6 C5 109.87(14)
O2 C6 H6A 109.7
C5 C6 H6A 109.7
O2 C6 H6B 109.7
C5 C6 H6B 109.7
H6A C6 H6B 108.2
Si1 C7 H7A 109.5
Si1 C7 H7B 109.5
H7A C7 H7B 109.5
Si1 C7 H7C 109.5
H7A C7 H7C 109.5
H7B C7 H7C 109.5
Si1 C8 H8A 109.5
Si1 C8 H8B 109.5
H8A C8 H8B 109.5
Si1 C8 H8C 109.5
H8A C8 H8C 109.5
H8B C8 H8C 109.5
C10 C9 C12 109.00(14)
C10 C9 C11 109.07(14)
C12 C9 C11 108.68(14)
C10 C9 Si1 110.32(11)
C12 C9 Si1 109.73(12)
C11 C9 Si1 110.00(11)
C9 C10 H10A 109.5
C9 C10 H10B 109.5
H10A C10 H10B 109.5
C9 C10 H10C 109.5
H10A C10 H10C 109.5
H10B C10 H10C 109.5
C9 C11 H11A 109.5
C9 C11 H11B 109.5
H11A C11 H11B 109.5
C9 C11 H11C 109.5
H11A C11 H11C 109.5
H11B C11 H11C 109.5
C9 C12 H12A 109.5
C9 C12 H12B 109.5
H12A C12 H12B 109.5
C9 C12 H12C 109.5
H12A C12 H12C 109.5
H12B C12 H12C 109.5
C16A C15A C17A 109.4(3)
C16A C15A C18A 108.7(3)
C17A C15A C18A 108.3(3)
C16A C15A Si2 109.3(2)
C17A C15A Si2 111.6(3)
C18A C15A Si2 109.6(3)
C16B C15B C17B 110.2(7)
C16B C15B C18B 111.4(7)
C17B C15B C18B 108.3(8)
C16B C15B Si2 110.9(5)
C17B C15B Si2 107.0(6)
C18B C15B Si2 108.9(7)
Si2' C13' H13D 109.5
Si2' C13' H13E 109.5
H13D C13' H13E 109.5
Si2' C13' H13F 109.5
H13D C13' H13F 109.5
H13E C13' H13F 109.5
Si2' C14' H14D 109.5
Si2' C14' H14E 109.5
H14D C14' H14E 109.5
Si2' C14' H14F 109.5
H14D C14' H14F 109.5
H14E C14' H14F 109.5
C18' C15' C17' 113.4(10)
C18' C15' C16' 113.0(10)
C17' C15' C16' 112.7(10)
C18' C15' Si2' 97.8(19)
C17' C15' Si2' 111(2)
C16' C15' Si2' 108(2)
C15' C16' H16G 109.5
C15' C16' H16H 109.5
H16G C16' H16H 109.5
C15' C16' H16I 109.5
H16G C16' H16I 109.5
H16H C16' H16I 109.5
C15' C17' H17G 109.5
C15' C17' H17H 109.5
H17G C17' H17H 109.5
C15' C17' H17I 109.5
H17G C17' H17I 109.5
H17H C17' H17I 109.5
C15' C18' H18G 109.5
C15' C18' H18H 109.5
H18G C18' H18H 109.5
C15' C18' H18I 109.5
H18G C18' H18I 109.5
H18H C18' H18I 109.5
C20 C19 C4 111.80(14)
C20 C19 H19A 109.3
C4 C19 H19A 109.3
C20 C19 H19B 109.3
C4 C19 H19B 109.3
H19A C19 H19B 107.9
N1 C20 C19 120.70(14)
N1 C20 H20 119.7
C19 C20 H20 119.7
N2 C21 C22 123.58(13)
N2 C21 C26 119.64(13)
C22 C21 C26 116.76(13)
C23 C22 C21 121.57(13)
C23 C22 N3 115.91(13)
C21 C22 N3 122.50(13)
C24 C23 C22 118.88(15)
C24 C23 H23 120.6
C22 C23 H23 120.6
C23 C24 C25 122.09(14)
C23 C24 N4 118.68(15)
C25 C24 N4 119.23(14)
C26 C25 C24 119.20(14)
C26 C25 H25 120.4
C24 C25 H25 120.4
C25 C26 C21 121.51(14)
C25 C26 H26 119.2
C21 C26 H26 119.2

loop_
_geom_bond_atom_site_label_1
_geom_bond_atom_site_label_2
_geom_bond_distance
Si1 O2 1.6479(12)
Si1 C7 1.8591(19)
Si1 C8 1.8621(18)
Si1 C9 1.8808(17)
Si2 O3 1.6600(11)
Si2 C14 1.852(2)
Si2 C13 1.858(2)
Si2 C15A 1.890(3)
Si2 C15B 1.895(7)
Si2' O3 1.603(6)
Si2' C14' 1.849(10)
Si2' C13' 1.853(10)
Si2' C15' 1.884(9)
O1 C4 1.4343(18)
O1 C1 1.4485(18)
O2 C6 1.420(2)
O3 C2 1.4251(19)
O4 N3 1.2388(17)
O5 N3 1.2260(18)
O6 N4 1.234(2)
O7 N4 1.229(2)
N1 C20 1.278(2)
N1 N2 1.3902(17)
N2 C21 1.3447(18)
N2 H2N 0.8800
N3 C22 1.4459(18)
N4 C24 1.4544(19)
C1 C5 1.516(2)
C1 C2 1.546(2)
C1 H1 1.0000
C2 C3 1.531(2)
C2 H2 1.0000
C3 C4 1.527(2)
C3 H3A 0.9900
C3 H3B 0.9900
C4 C19 1.530(2)
C4 H4 1.0000
C5 C6 1.509(2)
C5 H5A 0.9900
C5 H5B 0.9900
C6 H6A 0.9900
C6 H6B 0.9900
C7 H7A 0.9800
C7 H7B 0.9800
C7 H7C 0.9800
C8 H8A 0.9800
C8 H8B 0.9800
C8 H8C 0.9800
C9 C10 1.534(2)
C9 C12 1.535(2)
C9 C11 1.537(2)
C10 H10A 0.9800
C10 H10B 0.9800
C10 H10C 0.9800
C11 H11A 0.9800
C11 H11B 0.9800
C11 H11C 0.9800
C12 H12A 0.9800
C12 H12B 0.9800
C12 H12C 0.9800
C13 H13A 0.9800
C13 H13B 0.9800
C13 H13C 0.9800
C14 H14A 0.9800
C14 H14B 0.9800
C14 H14C 0.9800
C15A C16A 1.530(4)
C15A C17A 1.535(4)
C15A C18A 1.540(4)
C16A H16A 0.9800
C16A H16B 0.9800
C16A H16C 0.9800
C17A H17A 0.9800
C17A H17B 0.9800
C17A H17C 0.9800
C18A H18A 0.9800
C18A H18B 0.9800
C18A H18C 0.9800
C15B C16B 1.528(8)
C15B C17B 1.536(8)
C15B C18B 1.546(8)
C16B H16D 0.9800
C16B H16E 0.9800
C16B H16F 0.9800
C17B H17D 0.9800
C17B H17E 0.9800
C17B H17F 0.9800
C18B H18D 0.9800
C18B H18E 0.9800
C18B H18F 0.9800
C13' H13D 0.9800
C13' H13E 0.9800
C13' H13F 0.9800
C14' H14D 0.9800
C14' H14E 0.9800
C14' H14F 0.9800
C15' C18' 1.529(10)
C15' C17' 1.535(10)
C15' C16' 1.538(10)
C16' H16G 0.9800
C16' H16H 0.9800
C16' H16I 0.9800
C17' H17G 0.9800
C17' H17H 0.9800
C17' H17I 0.9800
C18' H18G 0.9800
C18' H18H 0.9800
C18' H18I 0.9800
C19 C20 1.490(2)
C19 H19A 0.9900
C19 H19B 0.9900
C20 H20 0.9500
C21 C22 1.418(2)
C21 C26 1.425(2)
C22 C23 1.392(2)
C23 C24 1.370(2)
C23 H23 0.9500
C24 C25 1.392(2)
C25 C26 1.372(2)
C25 H25 0.9500
C26 H26 0.9500
